data_4113124
loop_
_publ_author_name
'Thomas M. Klap\"otke'
'Burkhard Krumm'
'Kurt Polborn'
'Ingo Schwab'

_publ_section_title
;
 Organotellurium(VI) Azides and Halides
;
_journal_name_full 'Journal of the American Chemical Society'
_journal_page_first 14166
_journal_page_last 14175
_journal_paper_doi 10.1021/ja046637q
_journal_volume 126
_journal_year 2004
_chemical_formula_sum 'C24 H16 N6 Te'
_chemical_formula_weight 516.03
_chemical_name_systematic
; 
 ? 
;
_space_group_IT_number 14
_symmetry_cell_setting monoclinic
_symmetry_space_group_name_Hall '-P 2ybc'
_symmetry_space_group_name_H-M 'P 1 21/c 1'
_atom_sites_solution_hydrogens geom
_atom_sites_solution_primary direct
_atom_sites_solution_secondary difmap
_audit_creation_method SHELXL
_cell_angle_alpha 90.00
_cell_angle_beta 114.597(13)
_cell_angle_gamma 90.00
_cell_formula_units_Z 4
_cell_length_a 8.3500(15)
_cell_length_b 27.805(6)
_cell_length_c 9.803(2)
_cell_measurement_reflns_used 25
_cell_measurement_temperature 293(2)
_cell_measurement_theta_max 18
_cell_measurement_theta_min 9
_cell_volume 2069.5(7)
_computing_cell_refinement CAD4(Nonius,_1977)
_computing_data_collection CAD4(Nonius,_1977)
_computing_data_reduction process_MOLEN(Fair,_1990)
_computing_molecular_graphics ZORTEP(Zsolnai,Huttner,_1994)
_computing_publication_material 'SHELXL-93 (Sheldrick, 1993)'
_computing_structure_refinement 'SHELXL-93 (Sheldrick, 1993)'
_computing_structure_solution 'SHELXS-86 (Sheldrick, 1990)'
_diffrn_ambient_temperature 293(2)
_diffrn_measurement_device Nonius_MACH3
_diffrn_measurement_method \o-scan
_diffrn_radiation_monochromator graphite
_diffrn_radiation_source 'fine-focus sealed tube'
_diffrn_radiation_type MoK\a
_diffrn_radiation_wavelength 0.71073
_diffrn_reflns_av_R_equivalents 0.0158
_diffrn_reflns_av_sigmaI/netI 0.0253
_diffrn_reflns_limit_h_max 8
_diffrn_reflns_limit_h_min -9
_diffrn_reflns_limit_k_max 31
_diffrn_reflns_limit_k_min 0
_diffrn_reflns_limit_l_max 11
_diffrn_reflns_limit_l_min 0
_diffrn_reflns_number 3446
_diffrn_reflns_theta_max 23.97
_diffrn_reflns_theta_min 2.68
_diffrn_standards_decay_% -1.8
_diffrn_standards_interval_time 7200
_diffrn_standards_number 3
_exptl_absorpt_coefficient_mu 1.462
_exptl_absorpt_correction_T_max 0.9996
_exptl_absorpt_correction_T_min 0.8880
_exptl_absorpt_correction_type 'semi-empirical by psi-scans'
_exptl_crystal_colour yellow
_exptl_crystal_density_diffrn 1.656
_exptl_crystal_description parallelepiped
_exptl_crystal_F_000 1016
_exptl_crystal_size_max 0.53
_exptl_crystal_size_mid 0.30
_exptl_crystal_size_min 0.10
_refine_diff_density_max 0.579
_refine_diff_density_min -0.338
_refine_diff_density_rms 0.062
_refine_ls_extinction_method none
_refine_ls_goodness_of_fit_all 1.111
_refine_ls_goodness_of_fit_obs 1.142
_refine_ls_hydrogen_treatment riding
_refine_ls_matrix_type full
_refine_ls_number_parameters 280
_refine_ls_number_reflns 3242
_refine_ls_number_restraints 0
_refine_ls_restrained_S_all 1.111
_refine_ls_restrained_S_obs 1.142
_refine_ls_R_factor_all 0.0398
_refine_ls_R_factor_obs 0.0267
_refine_ls_shift/esd_max 0.001
_refine_ls_shift/esd_mean 0.000
_refine_ls_structure_factor_coef Fsqd
_refine_ls_weighting_details 'w=1/[\s^2^(Fo^2^)+(0.0314P)^2^+0.5406P] where P=(Fo^2^+2Fc^2^)/3'
_refine_ls_weighting_scheme calc
_refine_ls_wR_factor_all 0.0627
_refine_ls_wR_factor_obs 0.0575
_reflns_number_observed 2640
_reflns_number_total 3242
_reflns_observed_criterion >2sigma(I)
_cod_data_source_file ja046637qsi20040608_112646.cif
_cod_data_source_block schwab5
_cod_depositor_comments
;
The following automatic conversions were performed:

'_refine_ls_weighting_scheme' value 'calc
w=1/[\s^2^(Fo^2^)+(0.0314P)^2^+0.5406P] where P=(Fo^2^+2Fc^2^)/3' was
changed to 'calc'. New tag '_refine_ls_weighting_details' was
created. The value of the new tag was set to
'w=1/[\s^2^(Fo^2^)+(0.0314P)^2^+0.5406P] where P=(Fo^2^+2Fc^2^)/3'.

Automatic conversion script
Id: cif_fix_values 3143 2015-03-26 13:38:13Z robertas 
;
_cod_database_code 4113124

loop_
_symmetry_equiv_pos_as_xyz
'x, y, z'
'-x, y+1/2, -z+1/2'
'-x, -y, -z'
'x, -y-1/2, z-1/2'

loop_
_atom_site_aniso_label
_atom_site_aniso_U_11
_atom_site_aniso_U_22
_atom_site_aniso_U_33
_atom_site_aniso_U_23
_atom_site_aniso_U_13
_atom_site_aniso_U_12
Te1 0.04385(14) 0.03439(13) 0.03838(13) -0.00050(10) 0.01725(10) 0.00102(11)
N1 0.051(2) 0.061(2) 0.047(2) 0.0048(15) 0.012(2) 0.002(2)
N2 0.053(2) 0.059(2) 0.058(2) 0.010(2) 0.009(2) 0.006(2)
N3 0.060(3) 0.162(5) 0.093(3) 0.025(3) 0.022(3) 0.033(3)
N4 0.059(2) 0.043(2) 0.050(2) -0.0056(15) 0.025(2) -0.0076(15)
N5 0.044(2) 0.041(2) 0.061(2) -0.002(2) 0.022(2) 0.0025(14)
N6 0.063(2) 0.072(3) 0.072(3) -0.021(2) 0.016(2) -0.006(2)
C1 0.046(2) 0.040(2) 0.045(2) -0.007(2) 0.018(2) 0.005(2)
C2 0.060(2) 0.053(2) 0.068(3) -0.007(2) 0.035(2) -0.003(2)
C3 0.062(3) 0.083(3) 0.081(3) -0.023(3) 0.042(3) -0.005(2)
C4 0.060(3) 0.078(3) 0.074(3) -0.027(2) 0.023(2) 0.012(2)
C5 0.069(3) 0.045(2) 0.055(2) -0.016(2) 0.009(2) 0.012(2)
C6 0.047(2) 0.041(2) 0.038(2) -0.004(2) 0.006(2) 0.003(2)
C7 0.062(2) 0.035(2) 0.036(2) 0.0013(15) 0.006(2) -0.002(2)
C8 0.098(4) 0.041(2) 0.046(2) 0.002(2) 0.008(2) -0.013(2)
C9 0.112(4) 0.054(3) 0.053(3) 0.009(2) 0.004(3) -0.036(3)
C10 0.077(3) 0.086(4) 0.058(3) 0.018(3) 0.011(3) -0.035(3)
C11 0.060(3) 0.064(3) 0.046(2) 0.012(2) 0.015(2) -0.008(2)
C12 0.047(2) 0.042(2) 0.039(2) 0.007(2) 0.007(2) -0.009(2)
C13 0.056(2) 0.041(2) 0.042(2) -0.005(2) 0.027(2) -0.005(2)
C14 0.063(3) 0.059(2) 0.043(2) -0.006(2) 0.024(2) -0.008(2)
C15 0.084(3) 0.077(3) 0.049(2) -0.018(2) 0.041(2) -0.021(3)
C16 0.071(3) 0.069(3) 0.068(3) -0.024(2) 0.047(3) -0.012(2)
C17 0.057(2) 0.051(2) 0.068(3) -0.010(2) 0.036(2) -0.005(2)
C18 0.049(2) 0.035(2) 0.051(2) -0.005(2) 0.028(2) -0.007(2)
C19 0.046(2) 0.033(2) 0.045(2) 0.0005(15) 0.020(2) -0.005(2)
C20 0.045(2) 0.046(2) 0.061(2) 0.003(2) 0.022(2) 0.003(2)
C21 0.054(2) 0.055(2) 0.062(3) 0.013(2) 0.013(2) 0.007(2)
C22 0.069(3) 0.066(3) 0.039(2) 0.005(2) 0.014(2) 0.001(2)
C23 0.066(3) 0.045(2) 0.046(2) -0.001(2) 0.028(2) 0.002(2)
C24 0.045(2) 0.037(2) 0.037(2) 0.0021(15) 0.015(2) 0.001(2)

loop_
_atom_site_label
_atom_site_type_symbol
_atom_site_fract_x
_atom_site_fract_y
_atom_site_fract_z
_atom_site_U_iso_or_equiv
_atom_site_thermal_displace_type
_atom_site_occupancy
_atom_site_calc_flag
_atom_site_refinement_flags
Te1 Te 0.71636(3) 0.123763(8) 0.94678(2) 0.03883(9) Uani 1 d .
N1 N 0.4894(4) 0.14237(13) 0.7356(3) 0.0556(9) Uani 1 d .
N2 N 0.3521(5) 0.14793(13) 0.7448(4) 0.0612(9) Uani 1 d .
N3 N 0.2197(6) 0.1532(2) 0.7482(5) 0.108(2) Uani 1 d .
N4 N 0.5722(4) 0.05701(11) 0.9503(3) 0.0501(7) Uani 1 d .
N5 N 0.4936(4) 0.03837(11) 0.8295(4) 0.0485(7) Uani 1 d .
N6 N 0.4196(5) 0.01926(14) 0.7176(4) 0.0728(11) Uani 1 d .
C1 C 0.5862(5) 0.15872(12) 1.0661(4) 0.0441(8) Uani 1 d .
C2 C 0.4771(5) 0.13836(15) 1.1217(5) 0.0573(10) Uani 1 d .
H2 H 0.4593(5) 0.10527(15) 1.1165(5) 0.069 Uiso 1 calc R
C3 C 0.3937(6) 0.1675(2) 1.1859(5) 0.0712(13) Uani 1 d .
H3 H 0.3217(6) 0.1540(2) 1.2267(5) 0.085 Uiso 1 calc R
C4 C 0.4166(6) 0.2164(2) 1.1898(5) 0.0721(13) Uani 1 d .
H4 H 0.3571(6) 0.2360(2) 1.2304(5) 0.087 Uiso 1 calc R
C5 C 0.5270(6) 0.23663(15) 1.1342(4) 0.0620(11) Uani 1 d .
H5 H 0.5421(6) 0.26982(15) 1.1383(4) 0.074 Uiso 1 calc R
C6 C 0.6168(5) 0.20839(13) 1.0717(4) 0.0459(9) Uani 1 d .
C7 C 0.7429(5) 0.22658(13) 1.0143(4) 0.0492(9) Uani 1 d .
C8 C 0.7976(6) 0.27446(15) 1.0240(4) 0.0690(13) Uani 1 d .
H8 H 0.7498(6) 0.29749(15) 1.0651(4) 0.083 Uiso 1 calc R
C9 C 0.9205(8) 0.2875(2) 0.9735(5) 0.083(2) Uani 1 d .
H9 H 0.9549(8) 0.3196(2) 0.9805(5) 0.100 Uiso 1 calc R
C10 C 0.9957(7) 0.2546(2) 0.9122(5) 0.079(2) Uani 1 d .
H10 H 1.0803(7) 0.2645(2) 0.8797(5) 0.095 Uiso 1 calc R
C11 C 0.9439(5) 0.2064(2) 0.8994(4) 0.0590(11) Uani 1 d .
H11 H 0.9919(5) 0.1836(2) 0.8577(4) 0.071 Uiso 1 calc R
C12 C 0.8184(5) 0.19393(13) 0.9511(4) 0.0462(9) Uani 1 d .
C13 C 0.8232(5) 0.08840(12) 0.8107(4) 0.0440(8) Uani 1 d .
C14 C 0.7514(6) 0.08703(14) 0.6559(4) 0.0544(10) Uani 1 d .
H14 H 0.6448(6) 0.10209(14) 0.5991(4) 0.065 Uiso 1 calc R
C15 C 0.8428(6) 0.0625(2) 0.5881(5) 0.0656(12) Uani 1 d .
H15 H 0.7970(6) 0.0609(2) 0.4840(5) 0.079 Uiso 1 calc R
C16 C 1.0010(6) 0.0405(2) 0.6730(5) 0.0635(11) Uani 1 d .
H16 H 1.0609(6) 0.0242(2) 0.6257(5) 0.076 Uiso 1 calc R
C17 C 1.0715(5) 0.04234(14) 0.8278(5) 0.0554(10) Uani 1 d .
H17 H 1.1791(5) 0.02764(14) 0.8839(5) 0.066 Uiso 1 calc R
C18 C 0.9821(5) 0.06611(12) 0.9004(4) 0.0425(8) Uani 1 d .
C19 C 1.0462(5) 0.06985(12) 1.0656(4) 0.0412(8) Uani 1 d .
C20 C 1.2031(5) 0.04998(13) 1.1676(4) 0.0506(9) Uani 1 d .
H20 H 1.2743(5) 0.03272(13) 1.1331(4) 0.061 Uiso 1 calc R
C21 C 1.2541(5) 0.05577(15) 1.3204(5) 0.0608(11) Uani 1 d .
H21 H 1.3596(5) 0.04242(15) 1.3877(5) 0.073 Uiso 1 calc R
C22 C 1.1511(6) 0.0809(2) 1.3735(4) 0.0608(11) Uani 1 d .
H22 H 1.1873(6) 0.0850(2) 1.4762(4) 0.073 Uiso 1 calc R
C23 C 0.9926(5) 0.10026(14) 1.2739(4) 0.0511(9) Uani 1 d .
H23 H 0.9209(5) 0.11677(14) 1.3094(4) 0.061 Uiso 1 calc R
C24 C 0.9420(5) 0.09490(12) 1.1218(4) 0.0405(8) Uani 1 d .

loop_
_atom_type_symbol
_atom_type_description
_atom_type_scat_dispersion_real
_atom_type_scat_dispersion_imag
_atom_type_scat_source
C C 0.0033 0.0016 'International Tables Vol C Tables 4.2.6.8 and 6.1.1.4'
H H 0.0000 0.0000 'International Tables Vol C Tables 4.2.6.8 and 6.1.1.4'
Te Te -0.5308 1.6751 'International Tables Vol C Tables 4.2.6.8 and 6.1.1.4'
N N 0.0061 0.0033 'International Tables Vol C Tables 4.2.6.8 and 6.1.1.4'

loop_
_geom_angle_atom_site_label_1
_geom_angle_atom_site_label_2
_geom_angle_atom_site_label_3
_geom_angle
C24 Te1 C12 96.79(13)
C24 Te1 C13 82.44(13)
C12 Te1 C13 99.66(14)
C24 Te1 C1 102.36(13)
C12 Te1 C1 82.07(14)
C13 Te1 C1 174.72(14)
C24 Te1 N1 168.30(13)
C12 Te1 N1 89.09(13)
C13 Te1 N1 86.61(14)
C1 Te1 N1 88.44(13)
C24 Te1 N4 88.62(12)
C12 Te1 N4 169.71(13)
C13 Te1 N4 89.70(12)
C1 Te1 N4 88.24(12)
N1 Te1 N4 87.19(12)
N2 N1 Te1 115.8(3)
N3 N2 N1 177.6(5)
N5 N4 Te1 114.9(2)
N6 N5 N4 177.7(4)
C2 C1 C6 122.3(3)
C2 C1 Te1 127.4(3)
C6 C1 Te1 110.1(3)
C1 C2 C3 119.1(4)
C4 C3 C2 120.3(4)
C3 C4 C5 120.3(4)
C4 C5 C6 121.2(4)
C5 C6 C1 116.7(4)
C5 C6 C7 125.1(4)
C1 C6 C7 118.1(3)
C12 C7 C8 117.2(4)
C12 C7 C6 118.3(3)
C8 C7 C6 124.5(4)
C9 C8 C7 120.2(5)
C8 C9 C10 122.0(4)
C9 C10 C11 119.7(5)
C12 C11 C10 117.3(5)
C11 C12 C7 123.5(4)
C11 C12 Te1 125.5(3)
C7 C12 Te1 110.9(3)
C14 C13 C18 123.0(3)
C14 C13 Te1 126.7(3)
C18 C13 Te1 110.3(2)
C13 C14 C15 117.9(4)
C16 C15 C14 120.7(4)
C15 C16 C17 120.8(4)
C16 C17 C18 120.2(4)
C17 C18 C13 117.4(3)
C17 C18 C19 124.3(3)
C13 C18 C19 118.2(3)
C20 C19 C24 118.1(3)
C20 C19 C18 124.1(3)
C24 C19 C18 117.8(3)
C21 C20 C19 120.3(4)
C22 C21 C20 120.7(4)
C21 C22 C23 119.9(4)
C24 C23 C22 119.6(4)
C23 C24 C19 121.4(3)
C23 C24 Te1 127.4(3)
C19 C24 Te1 111.2(2)

loop_
_geom_bond_atom_site_label_1
_geom_bond_atom_site_label_2
_geom_bond_distance
Te1 C24 2.109(3)
Te1 C12 2.122(3)
Te1 C13 2.129(3)
Te1 C1 2.134(3)
Te1 N1 2.209(3)
Te1 N4 2.220(3)
N1 N2 1.197(5)
N2 N3 1.129(5)
N4 N5 1.206(4)
N5 N6 1.141(4)
C1 C2 1.364(5)
C1 C6 1.401(5)
C2 C3 1.380(5)
C3 C4 1.371(6)
C4 C5 1.371(6)
C5 C6 1.392(5)
C6 C7 1.474(5)
C7 C12 1.389(5)
C7 C8 1.398(5)
C8 C9 1.361(7)
C9 C10 1.380(7)
C10 C11 1.398(6)
C11 C12 1.386(5)
C13 C14 1.380(5)
C13 C18 1.395(5)
C14 C15 1.383(6)
C15 C16 1.377(6)
C16 C17 1.381(6)
C17 C18 1.393(5)
C18 C19 1.483(5)
C19 C20 1.389(5)
C19 C24 1.394(5)
C20 C21 1.386(6)
C21 C22 1.368(6)
C22 C23 1.385(6)
C23 C24 1.378(5)

loop_
_geom_torsion_atom_site_label_1
_geom_torsion_atom_site_label_2
_geom_torsion_atom_site_label_3
_geom_torsion_atom_site_label_4
_geom_torsion
C24 Te1 N1 N2 131.7(6)
C12 Te1 N1 N2 -107.8(3)
C13 Te1 N1 N2 152.4(3)
C1 Te1 N1 N2 -25.7(3)
N4 Te1 N1 N2 62.6(3)
Te1 N1 N2 N3 -170.5(122)
C24 Te1 N4 N5 -130.0(3)
C12 Te1 N4 N5 108.1(7)
C13 Te1 N4 N5 -47.5(3)
C1 Te1 N4 N5 127.6(3)
N1 Te1 N4 N5 39.1(3)
Te1 N4 N5 N6 154.7(93)
C24 Te1 C1 C2 -83.0(4)
C12 Te1 C1 C2 -178.3(4)
C13 Te1 C1 C2 72.2(15)
N1 Te1 C1 C2 92.4(4)
N4 Te1 C1 C2 5.2(4)
C24 Te1 C1 C6 101.5(3)
C12 Te1 C1 C6 6.2(2)
C13 Te1 C1 C6 -103.2(14)
N1 Te1 C1 C6 -83.1(3)
N4 Te1 C1 C6 -170.3(3)
C6 C1 C2 C3 0.0(6)
Te1 C1 C2 C3 -175.0(3)
C1 C2 C3 C4 1.8(7)
C2 C3 C4 C5 -2.0(7)
C3 C4 C5 C6 0.5(7)
C4 C5 C6 C1 1.2(6)
C4 C5 C6 C7 -177.6(4)
C2 C1 C6 C5 -1.4(6)
Te1 C1 C6 C5 174.3(3)
C2 C1 C6 C7 177.4(3)
Te1 C1 C6 C7 -6.8(4)
C5 C6 C7 C12 -178.2(3)
C1 C6 C7 C12 3.0(5)
C5 C6 C7 C8 4.3(6)
C1 C6 C7 C8 -174.4(4)
C12 C7 C8 C9 -0.3(6)
C6 C7 C8 C9 177.2(4)
C7 C8 C9 C10 -0.2(7)
C8 C9 C10 C11 0.7(7)
C9 C10 C11 C12 -0.5(6)
C10 C11 C12 C7 -0.1(6)
C10 C11 C12 Te1 -179.7(3)
C8 C7 C12 C11 0.5(5)
C6 C7 C12 C11 -177.1(3)
C8 C7 C12 Te1 -179.8(3)
C6 C7 C12 Te1 2.6(4)
C24 Te1 C12 C11 73.3(3)
C13 Te1 C12 C11 -10.1(3)
C1 Te1 C12 C11 174.9(3)
N1 Te1 C12 C11 -96.5(3)
N4 Te1 C12 C11 -165.3(6)
C24 Te1 C12 C7 -106.4(3)
C13 Te1 C12 C7 170.2(2)
C1 Te1 C12 C7 -4.8(3)
N1 Te1 C12 C7 83.8(3)
N4 Te1 C12 C7 15.0(8)
C24 Te1 C13 C14 179.1(3)
C12 Te1 C13 C14 -85.2(3)
C1 Te1 C13 C14 23.5(16)
N1 Te1 C13 C14 3.2(3)
N4 Te1 C13 C14 90.5(3)
C24 Te1 C13 C18 -1.4(2)
C12 Te1 C13 C18 94.3(3)
C1 Te1 C13 C18 -157.0(13)
N1 Te1 C13 C18 -177.2(3)
N4 Te1 C13 C18 -90.0(2)
C18 C13 C14 C15 -0.3(6)
Te1 C13 C14 C15 179.1(3)
C13 C14 C15 C16 -0.3(6)
C14 C15 C16 C17 0.1(7)
C15 C16 C17 C18 0.8(6)
C16 C17 C18 C13 -1.4(5)
C16 C17 C18 C19 179.7(3)
C14 C13 C18 C17 1.2(5)
Te1 C13 C18 C17 -178.4(3)
C14 C13 C18 C19 -179.8(3)
Te1 C13 C18 C19 0.7(4)
C17 C18 C19 C20 -0.1(5)
C13 C18 C19 C20 -179.0(3)
C17 C18 C19 C24 179.9(3)
C13 C18 C19 C24 1.0(5)
C24 C19 C20 C21 -0.9(5)
C18 C19 C20 C21 179.1(3)
C19 C20 C21 C22 0.2(6)
C20 C21 C22 C23 0.9(7)
C21 C22 C23 C24 -1.4(6)
C22 C23 C24 C19 0.7(6)
C22 C23 C24 Te1 -176.4(3)
C20 C19 C24 C23 0.4(5)
C18 C19 C24 C23 -179.6(3)
C20 C19 C24 Te1 177.9(3)
C18 C19 C24 Te1 -2.1(4)
C12 Te1 C24 C23 80.3(3)
C13 Te1 C24 C23 179.2(3)
C1 Te1 C24 C23 -3.0(4)
N1 Te1 C24 C23 -159.9(5)
N4 Te1 C24 C23 -90.9(3)
C12 Te1 C24 C19 -97.0(3)
C13 Te1 C24 C19 1.9(2)
C1 Te1 C24 C19 179.6(2)
N1 Te1 C24 C19 22.7(8)
N4 Te1 C24 C19 91.7(2)
